data_1552535
loop_
_publ_author_name
'Matsuo, Yusuke'
'Chen, Fengkun'
'Kise, Koki'
'Tanaka, Takayuki'
'Osuka, Atsuhiro'

_publ_section_title
;
 Facile synthesis of fluorescent hetero[8]circulene analogues with tunable
 solubilities and optical properties
;
_journal_name_full 'Chemical Science'
_journal_paper_doi 10.1039/C9SC05087F
_journal_year 2019
_chemical_formula_moiety 'C32 H15 N3 O , 3(C3 H6 O)'
_chemical_formula_sum 'C41 H33 N3 O4'
_chemical_formula_weight 631.70
_space_group_crystal_system monoclinic
_space_group_IT_number 14
_space_group_name_Hall '-P 2ybc'
_space_group_name_H-M_alt 'P 1 21/c 1'
_symmetry_space_group_name_Hall '-P 2ybc'
_symmetry_space_group_name_H-M 'P 1 21/c 1'
_atom_sites_solution_hydrogens geom
_audit_block_doi 10.5517/ccdc.csd.cc23kw3p
_audit_creation_method SHELXL-2014/7
_audit_update_record
;
2019-09-14 deposited with the CCDC.    2019-10-30 downloaded from the CCDC.
;
_cell_angle_alpha 90
_cell_angle_beta 91.911(5)
_cell_angle_gamma 90
_cell_formula_units_Z 4
_cell_length_a 10.5647(16)
_cell_length_b 21.451(4)
_cell_length_c 13.969(2)
_cell_measurement_reflns_used 3673
_cell_measurement_temperature 93(2)
_cell_measurement_theta_max 75.0
_cell_measurement_theta_min 25.3
_cell_volume 3163.9(9)
_computing_structure_refinement 'SHELXL-2014/7 (Sheldrick, 2014)'
_diffrn_ambient_temperature 93(2)
_diffrn_detector_area_resol_mean 5.8140
_diffrn_measured_fraction_theta_full 0.986
_diffrn_measured_fraction_theta_max 0.986
_diffrn_measurement_device_type 'Rigaku XtaLAB P200'
_diffrn_measurement_method \w
_diffrn_radiation_type CuK\a
_diffrn_radiation_wavelength 1.54187
_diffrn_reflns_av_R_equivalents 0.0246
_diffrn_reflns_av_unetI/netI 0.0166
_diffrn_reflns_Laue_measured_fraction_full 0.986
_diffrn_reflns_Laue_measured_fraction_max 0.986
_diffrn_reflns_limit_h_max 12
_diffrn_reflns_limit_h_min -12
_diffrn_reflns_limit_k_max 25
_diffrn_reflns_limit_k_min -25
_diffrn_reflns_limit_l_max 16
_diffrn_reflns_limit_l_min -16
_diffrn_reflns_number 20964
_diffrn_reflns_point_group_measured_fraction_full 0.986
_diffrn_reflns_point_group_measured_fraction_max 0.986
_diffrn_reflns_theta_full 66.978
_diffrn_reflns_theta_max 66.978
_diffrn_reflns_theta_min 3.778
_exptl_absorpt_coefficient_mu 0.688
_exptl_absorpt_correction_T_max 0.993
_exptl_absorpt_correction_T_min 0.724
_exptl_absorpt_correction_type multi-scan
_exptl_absorpt_process_details 'REQAB (Rigaku, 1998)'
_exptl_crystal_colour Yellow
_exptl_crystal_density_diffrn 1.326
_exptl_crystal_description Prism
_exptl_crystal_F_000 1328
_exptl_crystal_size_max 0.680
_exptl_crystal_size_mid 0.450
_exptl_crystal_size_min 0.010
_refine_diff_density_max 0.325
_refine_diff_density_min -0.283
_refine_diff_density_rms 0.041
_refine_ls_extinction_method none
_refine_ls_goodness_of_fit_ref 1.077
_refine_ls_hydrogen_treatment constr
_refine_ls_matrix_type full
_refine_ls_number_parameters 439
_refine_ls_number_reflns 5570
_refine_ls_number_restraints 0
_refine_ls_restrained_S_all 1.077
_refine_ls_R_factor_all 0.0400
_refine_ls_R_factor_gt 0.0360
_refine_ls_shift/su_max 0.001
_refine_ls_shift/su_mean 0.000
_refine_ls_structure_factor_coef Fsqd
_refine_ls_weighting_details 'w=1/[\s^2^(Fo^2^)+(0.0681P)^2^+0.5567P] where P=(Fo^2^+2Fc^2^)/3'
_refine_ls_weighting_scheme calc
_refine_ls_wR_factor_gt 0.1070
_refine_ls_wR_factor_ref 0.1095
_reflns_Friedel_coverage 0.000
_reflns_number_gt 4849
_reflns_number_total 5570
_reflns_threshold_expression 'I > 2\s(I)'
_cod_data_source_file c9sc05087f2.cif
_cod_data_source_block 190112my
_cod_database_code 1552535
_shelx_shelxl_version_number 2014/7
_shelx_space_group_comment
;
The symmetry employed for this shelxl refinement is uniquely defined
by the following loop, which should always be used as a source of
symmetry information in preference to the above space-group names.
They are only intended as comments.
;
_shelx_estimated_absorpt_t_min 0.652
_shelx_estimated_absorpt_t_max 0.993

loop_
_space_group_symop_operation_xyz
'x, y, z'
'-x, y+1/2, -z+1/2'
'-x, -y, -z'
'x, -y-1/2, z-1/2'

loop_
_atom_site_label
_atom_site_type_symbol
_atom_site_fract_x
_atom_site_fract_y
_atom_site_fract_z
_atom_site_U_iso_or_equiv
_atom_site_adp_type
_atom_site_occupancy
_atom_site_site_symmetry_order
_atom_site_calc_flag
_atom_site_refinement_flags_posn
_atom_site_refinement_flags_adp
C1 C 0.22359(10) 0.73997(5) 0.58310(8) 0.0191(2) Uani 1 1 d . .
C2 C 0.09935(11) 0.75763(6) 0.56019(8) 0.0227(3) Uani 1 1 d . .
C3 C 0.05836(11) 0.81944(6) 0.55567(9) 0.0269(3) Uani 1 1 d . .
H1 H -0.0274 0.8292 0.5392 0.032 Uiso 1 1 calc R U
C4 C 0.14525(11) 0.86613(6) 0.57564(8) 0.0247(3) Uani 1 1 d . .
H2 H 0.1203 0.9087 0.5735 0.030 Uiso 1 1 calc R U
C5 C 0.27133(11) 0.84959(5) 0.59924(8) 0.0200(2) Uani 1 1 d . .
C6 C 0.31317(11) 0.78711(5) 0.60359(8) 0.0176(2) Uani 1 1 d . .
C7 C 0.44389(11) 0.78807(5) 0.63181(8) 0.0159(2) Uani 1 1 d . .
C8 C 0.47699(10) 0.85066(5) 0.64323(8) 0.0168(2) Uani 1 1 d . .
C9 C 0.60196(11) 0.87123(5) 0.67121(8) 0.0176(2) Uani 1 1 d . .
C10 C 0.63572(12) 0.93446(5) 0.68204(8) 0.0225(3) Uani 1 1 d . .
H3 H 0.5736 0.9659 0.6708 0.027 Uiso 1 1 calc R U
C11 C 0.75700(12) 0.95113(5) 0.70854(9) 0.0275(3) Uani 1 1 d . .
H4 H 0.7784 0.9939 0.7158 0.033 Uiso 1 1 calc R U
C12 C 0.84953(12) 0.90528(6) 0.72497(9) 0.0266(3) Uani 1 1 d . .
H5 H 0.9336 0.9172 0.7431 0.032 Uiso 1 1 calc R U
C13 C 0.81976(11) 0.84316(5) 0.71509(8) 0.0205(3) Uani 1 1 d . .
H6 H 0.8835 0.8125 0.7264 0.025 Uiso 1 1 calc R U
C14 C 0.69606(10) 0.82454(5) 0.68839(7) 0.0160(2) Uani 1 1 d . .
C15 C 0.65984(10) 0.76048(5) 0.67755(7) 0.0148(2) Uani 1 1 d . .
C16 C 0.53777(10) 0.74112(5) 0.64986(7) 0.0145(2) Uani 1 1 d . .
C17 C 0.54024(10) 0.67449(5) 0.64603(7) 0.0150(2) Uani 1 1 d . .
C18 C 0.66365(10) 0.65620(5) 0.67149(7) 0.0155(2) Uani 1 1 d . .
C19 C 0.70413(11) 0.59238(5) 0.67605(8) 0.0180(2) Uani 1 1 d . .
C20 C 0.82857(11) 0.57461(5) 0.70271(9) 0.0227(3) Uani 1 1 d . .
H7 H 0.8904 0.6056 0.7176 0.027 Uiso 1 1 calc R U
C21 C 0.86102(12) 0.51262(6) 0.70728(10) 0.0295(3) Uani 1 1 d . .
H8 H 0.9452 0.5011 0.7256 0.035 Uiso 1 1 calc R U
C22 C 0.77148(13) 0.46631(6) 0.68527(10) 0.0308(3) Uani 1 1 d . .
H9 H 0.7951 0.4236 0.6889 0.037 Uiso 1 1 calc R U
C23 C 0.65022(13) 0.48231(5) 0.65860(9) 0.0261(3) Uani 1 1 d . .
H10 H 0.5902 0.4505 0.6436 0.031 Uiso 1 1 calc R U
C24 C 0.61285(11) 0.54529(5) 0.65305(8) 0.0199(3) Uani 1 1 d . .
C25 C 0.48731(11) 0.56475(5) 0.62644(8) 0.0192(2) Uani 1 1 d . .
C26 C 0.44928(10) 0.62695(5) 0.62305(8) 0.0172(2) Uani 1 1 d . .
C27 C 0.31839(11) 0.62715(5) 0.59511(8) 0.0187(2) Uani 1 1 d . .
C28 C 0.28112(11) 0.56440(5) 0.58295(8) 0.0222(3) Uani 1 1 d . .
C29 C 0.15629(12) 0.54711(6) 0.55752(9) 0.0286(3) Uani 1 1 d . .
H11 H 0.1343 0.5044 0.5503 0.034 Uiso 1 1 calc R U
C30 C 0.06567(12) 0.59300(6) 0.54304(9) 0.0291(3) Uani 1 1 d . .
H12 H -0.0195 0.5826 0.5257 0.035 Uiso 1 1 calc R U
C31 C 0.10298(11) 0.65495(6) 0.55460(8) 0.0237(3) Uani 1 1 d . .
C32 C 0.22588(10) 0.67336(5) 0.57943(8) 0.0195(3) Uani 1 1 d . .
C33 C 0.23909(15) 1.10884(7) 0.55882(11) 0.0404(4) Uani 1 1 d . .
H34 H 0.1673 1.0799 0.5548 0.061 Uiso 1 1 calc R U
H35 H 0.2482 1.1294 0.4968 0.061 Uiso 1 1 calc R U
H36 H 0.2242 1.1403 0.6081 0.061 Uiso 1 1 calc R U
C34 C 0.35709(13) 1.07367(6) 0.58433(9) 0.0287(3) Uani 1 1 d . .
C35 C 0.47526(16) 1.11013(9) 0.60288(11) 0.0484(4) Uani 1 1 d . .
H37 H 0.4726 1.1297 0.6662 0.073 Uiso 1 1 calc R U
H38 H 0.4823 1.1425 0.5538 0.073 Uiso 1 1 calc R U
H39 H 0.5486 1.0822 0.6009 0.073 Uiso 1 1 calc R U
C36 C 1.13635(14) 0.78687(6) 0.82396(10) 0.0345(3) Uani 1 1 d . .
H40 H 1.1715 0.8047 0.7660 0.052 Uiso 1 1 calc R U
H41 H 1.1995 0.7895 0.8768 0.052 Uiso 1 1 calc R U
H42 H 1.0604 0.8102 0.8406 0.052 Uiso 1 1 calc R U
C37 C 1.10212(12) 0.71971(6) 0.80628(8) 0.0271(3) Uani 1 1 d . .
C38 C 1.20425(14) 0.67294(8) 0.82192(10) 0.0423(4) Uani 1 1 d . .
H43 H 1.1737 0.6319 0.8009 0.063 Uiso 1 1 calc R U
H44 H 1.2287 0.6713 0.8902 0.063 Uiso 1 1 calc R U
H45 H 1.2778 0.6847 0.7850 0.063 Uiso 1 1 calc R U
C39 C 0.50462(12) 0.30990(6) 0.60194(9) 0.0268(3) Uani 1 1 d . .
H46 H 0.5697 0.3424 0.5994 0.040 Uiso 1 1 calc R U
H47 H 0.5219 0.2775 0.5547 0.040 Uiso 1 1 calc R U
H48 H 0.5056 0.2915 0.6662 0.040 Uiso 1 1 calc R U
C40 C 0.37711(11) 0.33803(5) 0.57977(8) 0.0193(2) Uani 1 1 d . .
C41 C 0.27013(13) 0.29349(5) 0.56098(9) 0.0263(3) Uani 1 1 d . .
H49 H 0.1908 0.3168 0.5526 0.039 Uiso 1 1 calc R U
H50 H 0.2640 0.2649 0.6153 0.039 Uiso 1 1 calc R U
H51 H 0.2856 0.2696 0.5027 0.039 Uiso 1 1 calc R U
N1 N 0.37257(9) 0.88738(4) 0.62356(7) 0.0198(2) Uani 1 1 d . .
H31 H 0.3708 0.9284 0.6261 0.024 Uiso 1 1 calc R U
N2 N 0.73523(9) 0.70856(4) 0.69110(7) 0.0158(2) Uani 1 1 d . .
H32 H 0.8158 0.7088 0.7093 0.019 Uiso 1 1 calc R U
N3 N 0.38529(9) 0.52729(5) 0.60162(7) 0.0231(2) Uani 1 1 d . .
H33 H 0.3866 0.4863 0.5983 0.028 Uiso 1 1 calc R U
O1 O 0.02365(8) 0.70601(4) 0.54276(6) 0.0269(2) Uani 1 1 d . .
O2 O 0.35626(12) 1.01752(4) 0.58904(8) 0.0471(3) Uani 1 1 d . .
O3 O 0.99518(9) 0.70532(4) 0.77986(7) 0.0320(2) Uani 1 1 d . .
O4 O 0.36082(9) 0.39396(4) 0.57776(6) 0.0283(2) Uani 1 1 d . .

loop_
_atom_site_aniso_label
_atom_site_aniso_U_11
_atom_site_aniso_U_22
_atom_site_aniso_U_33
_atom_site_aniso_U_23
_atom_site_aniso_U_13
_atom_site_aniso_U_12
C1 0.0169(6) 0.0267(6) 0.0134(5) 0.0000(4) -0.0002(4) 0.0002(5)
C2 0.0166(6) 0.0341(7) 0.0172(5) -0.0010(5) -0.0002(4) -0.0002(5)
C3 0.0176(6) 0.0418(8) 0.0210(6) 0.0016(5) -0.0014(5) 0.0091(5)
C4 0.0236(6) 0.0286(6) 0.0220(6) 0.0017(5) 0.0007(5) 0.0102(5)
C5 0.0215(6) 0.0225(6) 0.0161(5) 0.0007(4) 0.0011(4) 0.0055(5)
C6 0.0181(6) 0.0210(6) 0.0138(5) -0.0001(4) 0.0004(4) 0.0026(4)
C7 0.0177(6) 0.0170(6) 0.0130(5) -0.0002(4) 0.0006(4) 0.0012(4)
C8 0.0206(6) 0.0151(5) 0.0148(5) 0.0007(4) 0.0020(4) 0.0033(4)
C9 0.0221(6) 0.0153(5) 0.0155(5) -0.0002(4) 0.0023(4) 0.0005(4)
C10 0.0288(6) 0.0146(5) 0.0244(6) -0.0008(4) 0.0035(5) 0.0002(5)
C11 0.0337(7) 0.0149(6) 0.0342(7) -0.0037(5) 0.0040(5) -0.0060(5)
C12 0.0230(6) 0.0228(6) 0.0339(7) -0.0040(5) 0.0006(5) -0.0079(5)
C13 0.0200(6) 0.0183(6) 0.0233(6) -0.0013(4) 0.0005(4) -0.0021(4)
C14 0.0192(6) 0.0146(6) 0.0142(5) -0.0006(4) 0.0017(4) -0.0013(4)
C15 0.0171(5) 0.0128(5) 0.0144(5) -0.0002(4) 0.0005(4) 0.0007(4)
C16 0.0165(5) 0.0143(5) 0.0128(5) -0.0005(4) 0.0001(4) 0.0003(4)
C17 0.0176(5) 0.0142(5) 0.0133(5) 0.0000(4) 0.0004(4) -0.0005(4)
C18 0.0182(5) 0.0132(5) 0.0151(5) 0.0000(4) 0.0011(4) -0.0002(4)
C19 0.0226(6) 0.0148(5) 0.0168(5) 0.0015(4) 0.0034(4) 0.0019(4)
C20 0.0236(6) 0.0185(6) 0.0263(6) 0.0028(5) 0.0036(5) 0.0037(5)
C21 0.0285(7) 0.0239(6) 0.0364(7) 0.0057(5) 0.0055(5) 0.0099(5)
C22 0.0416(8) 0.0144(6) 0.0370(7) 0.0038(5) 0.0099(6) 0.0084(5)
C23 0.0359(7) 0.0149(6) 0.0280(6) 0.0004(5) 0.0081(5) -0.0004(5)
C24 0.0278(6) 0.0148(5) 0.0173(5) 0.0000(4) 0.0048(5) -0.0003(5)
C25 0.0255(6) 0.0153(5) 0.0170(5) -0.0009(4) 0.0037(4) -0.0051(4)
C26 0.0199(6) 0.0170(5) 0.0147(5) -0.0004(4) 0.0017(4) -0.0030(4)
C27 0.0210(6) 0.0209(6) 0.0142(5) -0.0015(4) 0.0014(4) -0.0063(4)
C28 0.0259(6) 0.0227(6) 0.0181(6) -0.0024(5) 0.0027(5) -0.0077(5)
C29 0.0313(7) 0.0291(7) 0.0256(6) -0.0058(5) 0.0028(5) -0.0153(5)
C30 0.0222(6) 0.0410(8) 0.0241(6) -0.0061(5) 0.0002(5) -0.0135(5)
C31 0.0183(6) 0.0345(7) 0.0183(6) -0.0021(5) -0.0003(4) -0.0052(5)
C32 0.0180(6) 0.0262(6) 0.0144(5) -0.0014(4) 0.0002(4) -0.0042(5)
C33 0.0492(9) 0.0390(8) 0.0332(8) 0.0085(6) 0.0047(6) 0.0157(7)
C34 0.0448(8) 0.0215(6) 0.0198(6) 0.0031(5) 0.0025(5) 0.0066(5)
C35 0.0513(10) 0.0629(11) 0.0312(8) 0.0036(7) 0.0028(7) -0.0132(8)
C36 0.0341(7) 0.0438(8) 0.0253(7) -0.0006(6) -0.0034(6) -0.0112(6)
C37 0.0226(6) 0.0412(7) 0.0175(6) 0.0020(5) -0.0011(5) 0.0011(5)
C38 0.0393(8) 0.0589(10) 0.0284(7) 0.0019(7) -0.0020(6) 0.0181(7)
C39 0.0270(7) 0.0303(6) 0.0230(6) -0.0014(5) -0.0004(5) 0.0014(5)
C40 0.0273(6) 0.0171(6) 0.0136(5) -0.0008(4) 0.0015(4) -0.0016(4)
C41 0.0292(7) 0.0254(6) 0.0242(6) -0.0022(5) -0.0009(5) -0.0054(5)
N1 0.0222(5) 0.0143(5) 0.0227(5) 0.0003(4) -0.0003(4) 0.0052(4)
N2 0.0143(5) 0.0133(5) 0.0195(5) -0.0003(3) -0.0018(4) 0.0005(3)
N3 0.0300(6) 0.0147(5) 0.0247(5) -0.0023(4) 0.0025(4) -0.0072(4)
O1 0.0161(4) 0.0402(5) 0.0243(5) -0.0022(4) -0.0021(3) -0.0033(3)
O2 0.0740(8) 0.0209(5) 0.0465(6) 0.0062(4) 0.0032(5) 0.0138(5)
O3 0.0247(5) 0.0336(5) 0.0372(5) 0.0004(4) -0.0086(4) -0.0029(4)
O4 0.0421(5) 0.0166(4) 0.0264(5) -0.0012(3) 0.0032(4) -0.0008(4)

loop_
_atom_type_symbol
_atom_type_description
_atom_type_scat_dispersion_real
_atom_type_scat_dispersion_imag
_atom_type_scat_source
C C 0.0181 0.0091 'International Tables Vol C Tables 4.2.6.8 and 6.1.1.4'
H H 0.0000 0.0000 'International Tables Vol C Tables 4.2.6.8 and 6.1.1.4'
N N 0.0311 0.0180 'International Tables Vol C Tables 4.2.6.8 and 6.1.1.4'
O O 0.0492 0.0322 'International Tables Vol C Tables 4.2.6.8 and 6.1.1.4'

loop_
_geom_angle_atom_site_label_1
_geom_angle_atom_site_label_2
_geom_angle_atom_site_label_3
_geom_angle
C2 C1 C6 118.25(11)
C2 C1 C32 106.29(10)
C6 C1 C32 135.46(10)
O1 C2 C1 110.95(11)
O1 C2 C3 125.18(11)
C1 C2 C3 123.87(11)
C4 C3 C2 118.48(11)
C4 C3 H1 120.8
C2 C3 H1 120.8
C3 C4 C5 118.82(11)
C3 C4 H2 120.6
C5 C4 H2 120.6
N1 C5 C4 129.15(11)
N1 C5 C6 108.00(10)
C4 C5 C6 122.84(11)
C1 C6 C5 117.74(10)
C1 C6 C7 134.92(10)
C5 C6 C7 107.31(10)
C8 C7 C6 106.43(9)
C8 C7 C16 119.19(10)
C6 C7 C16 134.37(10)
N1 C8 C7 109.38(10)
N1 C8 C9 127.09(10)
C7 C8 C9 123.53(10)
C10 C9 C14 119.04(10)
C10 C9 C8 123.56(10)
C14 C9 C8 117.40(10)
C11 C10 C9 120.77(11)
C11 C10 H3 119.6
C9 C10 H3 119.6
C10 C11 C12 120.18(11)
C10 C11 H4 119.9
C12 C11 H4 119.9
C13 C12 C11 120.55(11)
C13 C12 H5 119.7
C11 C12 H5 119.7
C12 C13 C14 120.65(11)
C12 C13 H6 119.7
C14 C13 H6 119.7
C13 C14 C9 118.83(10)
C13 C14 C15 122.91(10)
C9 C14 C15 118.26(10)
N2 C15 C16 108.76(9)
N2 C15 C14 127.53(10)
C16 C15 C14 123.71(10)
C15 C16 C7 117.89(10)
C15 C16 C17 106.83(9)
C7 C16 C17 135.27(10)
C18 C17 C16 106.81(9)
C18 C17 C26 118.13(10)
C16 C17 C26 135.06(10)
N2 C18 C17 108.88(9)
N2 C18 C19 127.50(10)
C17 C18 C19 123.62(10)
C20 C19 C24 119.13(10)
C20 C19 C18 122.99(10)
C24 C19 C18 117.88(10)
C21 C20 C19 120.25(12)
C21 C20 H7 119.9
C19 C20 H7 119.9
C20 C21 C22 120.74(12)
C20 C21 H8 119.6
C22 C21 H8 119.6
C23 C22 C21 120.19(11)
C23 C22 H9 119.9
C21 C22 H9 119.9
C22 C23 C24 120.96(12)
C22 C23 H10 119.5
C24 C23 H10 119.5
C23 C24 C19 118.73(11)
C23 C24 C25 123.42(11)
C19 C24 C25 117.84(10)
N3 C25 C26 109.10(10)
N3 C25 C24 127.32(10)
C26 C25 C24 123.57(10)
C25 C26 C27 106.76(9)
C25 C26 C17 118.96(10)
C27 C26 C17 134.28(10)
C32 C27 C28 117.69(10)
C32 C27 C26 135.18(10)
C28 C27 C26 107.13(10)
N3 C28 C29 129.31(11)
N3 C28 C27 108.11(10)
C29 C28 C27 122.57(12)
C30 C29 C28 119.26(12)
C30 C29 H11 120.4
C28 C29 H11 120.4
C29 C30 C31 118.02(11)
C29 C30 H12 121.0
C31 C30 H12 121.0
O1 C31 C32 111.19(11)
O1 C31 C30 124.91(11)
C32 C31 C30 123.91(12)
C31 C32 C27 118.55(11)
C31 C32 C1 106.02(10)
C27 C32 C1 135.43(10)
C34 C33 H34 109.5
C34 C33 H35 109.5
H34 C33 H35 109.5
C34 C33 H36 109.5
H34 C33 H36 109.5
H35 C33 H36 109.5
O2 C34 C35 121.52(14)
O2 C34 C33 120.73(14)
C35 C34 C33 117.75(13)
C34 C35 H37 109.5
C34 C35 H38 109.5
H37 C35 H38 109.5
C34 C35 H39 109.5
H37 C35 H39 109.5
H38 C35 H39 109.5
C37 C36 H40 109.5
C37 C36 H41 109.5
H40 C36 H41 109.5
C37 C36 H42 109.5
H40 C36 H42 109.5
H41 C36 H42 109.5
O3 C37 C38 122.43(13)
O3 C37 C36 120.58(12)
C38 C37 C36 116.99(12)
C37 C38 H43 109.5
C37 C38 H44 109.5
H43 C38 H44 109.5
C37 C38 H45 109.5
H43 C38 H45 109.5
H44 C38 H45 109.5
C40 C39 H46 109.5
C40 C39 H47 109.5
H46 C39 H47 109.5
C40 C39 H48 109.5
H46 C39 H48 109.5
H47 C39 H48 109.5
O4 C40 C41 121.47(11)
O4 C40 C39 121.95(11)
C41 C40 C39 116.59(10)
C40 C41 H49 109.5
C40 C41 H50 109.5
H49 C41 H50 109.5
C40 C41 H51 109.5
H49 C41 H51 109.5
H50 C41 H51 109.5
C8 N1 C5 108.87(9)
C8 N1 H31 125.6
C5 N1 H31 125.6
C18 N2 C15 108.72(9)
C18 N2 H32 125.6
C15 N2 H32 125.6
C28 N3 C25 108.89(10)
C28 N3 H33 125.6
C25 N3 H33 125.6
C2 O1 C31 105.55(9)

loop_
_geom_bond_atom_site_label_1
_geom_bond_atom_site_label_2
_geom_bond_distance
C1 C2 1.3931(16)
C1 C6 1.4078(16)
C1 C32 1.4302(18)
C2 O1 1.3828(15)
C2 C3 1.3956(19)
C3 C4 1.3808(19)
C3 H1 0.9500
C4 C5 1.4069(16)
C4 H2 0.9500
C5 N1 1.3758(15)
C5 C6 1.4120(16)
C6 C7 1.4235(17)
C7 C8 1.3952(15)
C7 C16 1.4301(15)
C8 N1 1.3759(14)
C8 C9 1.4338(16)
C9 C10 1.4095(16)
C9 C14 1.4258(15)
C10 C11 1.3693(18)
C10 H3 0.9500
C11 C12 1.4003(18)
C11 H4 0.9500
C12 C13 1.3750(16)
C12 H5 0.9500
C13 C14 1.4050(16)
C13 H6 0.9500
C14 C15 1.4331(15)
C15 N2 1.3786(14)
C15 C16 1.3971(15)
C16 C17 1.4305(15)
C17 C18 1.3962(15)
C17 C26 1.4305(15)
C18 N2 1.3765(14)
C18 C19 1.4352(15)
C19 C20 1.4071(17)
C19 C24 1.4257(16)
C20 C21 1.3743(17)
C20 H7 0.9500
C21 C22 1.3988(19)
C21 H8 0.9500
C22 C23 1.3660(19)
C22 H9 0.9500
C23 C24 1.4090(16)
C23 H10 0.9500
C24 C25 1.4278(17)
C25 N3 1.3795(15)
C25 C26 1.3937(16)
C26 C27 1.4243(16)
C27 C32 1.4040(17)
C27 C28 1.4112(16)
C28 N3 1.3761(16)
C28 C29 1.4041(17)
C29 C30 1.383(2)
C29 H11 0.9500
C30 C31 1.3940(18)
C30 H12 0.9500
C31 O1 1.3857(16)
C31 C32 1.3901(16)
C33 C34 1.4902(19)
C33 H34 0.9800
C33 H35 0.9800
C33 H36 0.9800
C34 O2 1.2062(16)
C34 C35 1.489(2)
C35 H37 0.9800
C35 H38 0.9800
C35 H39 0.9800
C36 C37 1.5037(19)
C36 H40 0.9800
C36 H41 0.9800
C36 H42 0.9800
C37 O3 1.2166(16)
C37 C38 1.4842(19)
C38 H43 0.9800
C38 H44 0.9800
C38 H45 0.9800
C39 C40 1.4989(17)
C39 H46 0.9800
C39 H47 0.9800
C39 H48 0.9800
C40 O4 1.2122(14)
C40 C41 1.4964(16)
C41 H49 0.9800
C41 H50 0.9800
C41 H51 0.9800
N1 H31 0.8800
N2 H32 0.8800
N3 H33 0.8800

loop_
_geom_hbond_atom_site_label_D
_geom_hbond_atom_site_label_H
_geom_hbond_atom_site_label_A
_geom_hbond_distance_DH
_geom_hbond_distance_HA
_geom_hbond_distance_DA
_geom_hbond_angle_DHA
_geom_hbond_site_symmetry_A
C36 H42 O1 0.98 2.88 3.3204(17) 108.0 4_676
C41 H51 N2 0.98 2.75 3.5201(17) 136.0 3_666
N1 H31 O2 0.88 1.99 2.8373(14) 162.3 .
N2 H32 O3 0.88 2.11 2.9761(14) 168.6 .
N3 H33 O4 0.88 2.02 2.8901(14) 170.1 .
C36 H42 O1 0.98 2.88 3.3204(17) 108.0 4_676
C41 H51 N2 0.98 2.75 3.5201(17) 136.0 3_666
C41 H49 O1 0.98 2.64 3.3814(16) 133.1 3_566

loop_
_geom_torsion_atom_site_label_1
_geom_torsion_atom_site_label_2
_geom_torsion_atom_site_label_3
_geom_torsion_atom_site_label_4
_geom_torsion
C6 C1 C2 O1 -179.59(9)
C32 C1 C2 O1 0.23(12)
C6 C1 C2 C3 0.46(17)
C32 C1 C2 C3 -179.72(10)
O1 C2 C3 C4 179.58(11)
C1 C2 C3 C4 -0.48(18)
C2 C3 C4 C5 0.29(17)
C3 C4 C5 N1 -178.45(11)
C3 C4 C5 C6 -0.11(17)
C2 C1 C6 C5 -0.25(16)
C32 C1 C6 C5 180.00(11)
C2 C1 C6 C7 177.82(12)
C32 C1 C6 C7 -1.9(2)
N1 C5 C6 C1 178.74(9)
C4 C5 C6 C1 0.09(17)
N1 C5 C6 C7 0.17(12)
C4 C5 C6 C7 -178.48(10)
C1 C6 C7 C8 -178.42(12)
C5 C6 C7 C8 -0.21(12)
C1 C6 C7 C16 0.8(2)
C5 C6 C7 C16 178.99(11)
C6 C7 C8 N1 0.18(12)
C16 C7 C8 N1 -179.17(9)
C6 C7 C8 C9 -179.78(10)
C16 C7 C8 C9 0.88(16)
N1 C8 C9 C10 -0.46(18)
C7 C8 C9 C10 179.48(10)
N1 C8 C9 C14 179.77(10)
C7 C8 C9 C14 -0.29(16)
C14 C9 C10 C11 0.08(17)
C8 C9 C10 C11 -179.69(11)
C9 C10 C11 C12 0.22(18)
C10 C11 C12 C13 -0.25(19)
C11 C12 C13 C14 -0.02(18)
C12 C13 C14 C9 0.31(16)
C12 C13 C14 C15 -179.68(11)
C10 C9 C14 C13 -0.34(15)
C8 C9 C14 C13 179.44(9)
C10 C9 C14 C15 179.66(10)
C8 C9 C14 C15 -0.56(14)
C13 C14 C15 N2 0.38(17)
C9 C14 C15 N2 -179.62(10)
C13 C14 C15 C16 -179.14(10)
C9 C14 C15 C16 0.87(15)
N2 C15 C16 C7 -179.88(9)
C14 C15 C16 C7 -0.29(15)
N2 C15 C16 C17 -0.37(11)
C14 C15 C16 C17 179.22(9)
C8 C7 C16 C15 -0.57(15)
C6 C7 C16 C15 -179.70(11)
C8 C7 C16 C17 -179.91(11)
C6 C7 C16 C17 1.0(2)
C15 C16 C17 C18 -0.04(11)
C7 C16 C17 C18 179.35(11)
C15 C16 C17 C26 -179.86(11)
C7 C16 C17 C26 -0.5(2)
C16 C17 C18 N2 0.44(11)
C26 C17 C18 N2 -179.71(9)
C16 C17 C18 C19 -179.99(10)
C26 C17 C18 C19 -0.14(16)
N2 C18 C19 C20 0.11(18)
C17 C18 C19 C20 -179.38(10)
N2 C18 C19 C24 179.61(10)
C17 C18 C19 C24 0.12(16)
C24 C19 C20 C21 -0.59(17)
C18 C19 C20 C21 178.90(11)
C19 C20 C21 C22 0.24(19)
C20 C21 C22 C23 0.2(2)
C21 C22 C23 C24 -0.23(19)
C22 C23 C24 C19 -0.12(17)
C22 C23 C24 C25 -179.43(11)
C20 C19 C24 C23 0.53(16)
C18 C19 C24 C23 -178.99(10)
C20 C19 C24 C25 179.88(10)
C18 C19 C24 C25 0.36(15)
C23 C24 C25 N3 -0.70(18)
C19 C24 C25 N3 179.98(10)
C23 C24 C25 C26 178.44(11)
C19 C24 C25 C26 -0.87(16)
N3 C25 C26 C27 0.11(12)
C24 C25 C26 C27 -179.17(10)
N3 C25 C26 C17 -179.86(9)
C24 C25 C26 C17 0.86(16)
C18 C17 C26 C25 -0.34(15)
C16 C17 C26 C25 179.47(11)
C18 C17 C26 C27 179.71(11)
C16 C17 C26 C27 -0.5(2)
C25 C26 C27 C32 179.55(12)
C17 C26 C27 C32 -0.5(2)
C25 C26 C27 C28 0.33(12)
C17 C26 C27 C28 -179.71(11)
C32 C27 C28 N3 179.97(9)
C26 C27 C28 N3 -0.65(12)
C32 C27 C28 C29 -0.95(17)
C26 C27 C28 C29 178.43(11)
N3 C28 C29 C30 179.30(11)
C27 C28 C29 C30 0.43(18)
C28 C29 C30 C31 -0.06(18)
C29 C30 C31 O1 -179.94(11)
C29 C30 C31 C32 0.27(18)
O1 C31 C32 C27 179.37(9)
C30 C31 C32 C27 -0.80(17)
O1 C31 C32 C1 -0.19(12)
C30 C31 C32 C1 179.63(11)
C28 C27 C32 C31 1.10(16)
C26 C27 C32 C31 -178.07(12)
C28 C27 C32 C1 -179.50(11)
C26 C27 C32 C1 1.3(2)
C2 C1 C32 C31 -0.02(12)
C6 C1 C32 C31 179.75(12)
C2 C1 C32 C27 -179.47(12)
C6 C1 C32 C27 0.3(2)
C7 C8 N1 C5 -0.07(12)
C9 C8 N1 C5 179.88(10)
C4 C5 N1 C8 178.47(11)
C6 C5 N1 C8 -0.06(12)
C17 C18 N2 C15 -0.68(12)
C19 C18 N2 C15 179.77(10)
C16 C15 N2 C18 0.65(12)
C14 C15 N2 C18 -178.92(10)
C29 C28 N3 C25 -178.27(12)
C27 C28 N3 C25 0.73(12)
C26 C25 N3 C28 -0.52(12)
C24 C25 N3 C28 178.72(11)
C1 C2 O1 C31 -0.34(12)
C3 C2 O1 C31 179.61(11)
C32 C31 O1 C2 0.32(12)
C30 C31 O1 C2 -179.50(11)
